data_1519266
loop_
_publ_author_name
'Gelbrich, Thomas'
'Peron, G.'
'Hursthouse, Michael B.'
'Kilburn, Jeremy D.'

_publ_section_title
;
 1,7-Dichloro-3-methyl-bicyclo[4.2.0]octan-3-ol
;
_journal_name_full 'Crystal Structure Report Archive'
_journal_page_first 402
_journal_year 2000
_chemical_formula_sum 'C9 H14 Cl2 O'
_chemical_formula_weight 209.10
_space_group_IT_number 2
_symmetry_cell_setting triclinic
_symmetry_space_group_name_Hall '-P 1'
_symmetry_space_group_name_H-M 'P -1'
_atom_sites_solution_hydrogens geom
_atom_sites_solution_primary direct
_atom_sites_solution_secondary difmap
_cell_angle_alpha 110.139(4)
_cell_angle_beta 91.011(4)
_cell_angle_gamma 96.298(4)
_cell_formula_units_Z 6
_cell_length_a 10.7087(10)
_cell_length_b 11.4437(13)
_cell_length_c 13.7080(15)
_cell_measurement_reflns_used 95507
_cell_measurement_temperature 150(2)
_cell_measurement_theta_max 27.88
_cell_measurement_theta_min 2.91
_cell_volume 1564.9(3)
_computing_structure_refinement 'SHELXL-97 (Sheldrick, 1997)'
_diffrn_ambient_temperature 150(2)
_diffrn_detector_area_resol_mean 9.091
_diffrn_measured_fraction_theta_full 0.978
_diffrn_measured_fraction_theta_max 0.978
_diffrn_measurement_device_type 'Bruker-Nonius 95mm CCD camera on \k-goniostat'
_diffrn_measurement_method '\f & \w scans'
_diffrn_radiation_monochromator graphite
_diffrn_radiation_source 'Bruker-Nonius FR591 rotating anode'
_diffrn_radiation_type MoK\a
_diffrn_radiation_wavelength 0.71073
_diffrn_reflns_av_R_equivalents 0.0587
_diffrn_reflns_av_sigmaI/netI 0.1007
_diffrn_reflns_limit_h_max 11
_diffrn_reflns_limit_h_min -12
_diffrn_reflns_limit_k_max 13
_diffrn_reflns_limit_k_min -13
_diffrn_reflns_limit_l_max 16
_diffrn_reflns_limit_l_min -14
_diffrn_reflns_number 11145
_diffrn_reflns_theta_full 25.00
_diffrn_reflns_theta_max 25.05
_diffrn_reflns_theta_min 3.08
_exptl_absorpt_coefficient_mu 0.575
_exptl_absorpt_correction_T_max 0.951
_exptl_absorpt_correction_T_min 0.944
_exptl_absorpt_correction_type multi-scan
_exptl_absorpt_process_details 'SADABS V2.10 (Sheldrick, 2003)'
_exptl_crystal_colour colourless
_exptl_crystal_density_diffrn 1.331
_exptl_crystal_density_method 'not measured'
_exptl_crystal_description block
_exptl_crystal_F_000 660
_exptl_crystal_size_max 0.10
_exptl_crystal_size_mid 0.08
_exptl_crystal_size_min 0.08
_refine_diff_density_max 0.533
_refine_diff_density_min -0.281
_refine_diff_density_rms 0.067
_refine_ls_extinction_method none
_refine_ls_goodness_of_fit_ref 1.061
_refine_ls_hydrogen_treatment mixed
_refine_ls_matrix_type full
_refine_ls_number_parameters 337
_refine_ls_number_reflns 5440
_refine_ls_number_restraints 3
_refine_ls_restrained_S_all 1.061
_refine_ls_R_factor_all 0.1259
_refine_ls_R_factor_gt 0.0611
_refine_ls_shift/su_max 0.002
_refine_ls_shift/su_mean 0.000
_refine_ls_structure_factor_coef Fsqd
_refine_ls_weighting_details 'calc w=1/[\s^2^(Fo^2^)+(0.0466P)^2^+0.0000P] where P=(Fo^2^+2Fc^2^)/3'
_refine_ls_weighting_scheme calc
_refine_ls_wR_factor_gt 0.1194
_refine_ls_wR_factor_ref 0.1309
_reflns_number_gt 3030
_reflns_number_total 5440
_reflns_threshold_expression >2sigma(I)
_cod_data_source_file eCrystal-402.cif
_cod_data_source_block s92
_cod_depositor_comments
;
Citation :
Gelbrich, Thomas and Peron, G. and Hursthouse, Michael B. and 
Kilburn, Jeremy D. (2000) 
University of Southampton, Crystal Structure Report Archive. 
(doi:10.5258/ecrystals/402)

More at:
http://ecrystals.chem.soton.ac.uk/402/
;
_cod_original_sg_symbol_H-M P-1
_cod_database_code 1519266

loop_
_symmetry_equiv_pos_as_xyz
'x, y, z'
'-x, -y, -z'

loop_
_atom_site_label
_atom_site_type_symbol
_atom_site_fract_x
_atom_site_fract_y
_atom_site_fract_z
_atom_site_U_iso_or_equiv
_atom_site_adp_type
_atom_site_occupancy
_atom_site_symmetry_multiplicity
_atom_site_calc_flag
_atom_site_refinement_flags
_atom_site_disorder_assembly
_atom_site_disorder_group
Cl1 Cl 0.15243(10) 0.02702(10) 0.07982(8) 0.0661(3) Uani 1 1 d . . .
Cl2 Cl 0.42517(13) -0.08669(11) -0.22207(9) 0.0866(4) Uani 1 1 d . . .
O1 O 0.2052(3) 0.4282(2) 0.03944(19) 0.0563(7) Uani 1 1 d D . .
H1O H 0.187(4) 0.422(4) -0.0199(17) 0.068 Uiso 1 1 d D . .
C1 C 0.2126(3) 0.0784(3) -0.0229(3) 0.0471(10) Uani 1 1 d . . .
C2 C 0.1948(4) -0.0212(3) -0.1318(3) 0.0573(11) Uani 1 1 d . . .
H2A H 0.1845 -0.1085 -0.1326 0.069 Uiso 1 1 calc R . .
H2B H 0.1290 -0.0080 -0.1773 0.069 Uiso 1 1 calc R . .
C3 C 0.3285(4) 0.0269(3) -0.1487(3) 0.0558(11) Uani 1 1 d . . .
H3 H 0.3275 0.0959 -0.1777 0.067 Uiso 1 1 calc R . .
C4 C 0.3558(3) 0.0807(3) -0.0307(3) 0.0469(10) Uani 1 1 d . . .
H4 H 0.3834 0.0134 -0.0073 0.056 Uiso 1 1 calc R . .
C5 C 0.2519(3) 0.3195(3) 0.0513(3) 0.0437(10) Uani 1 1 d . . .
C6 C 0.1661(3) 0.2035(3) -0.0156(3) 0.0436(10) Uani 1 1 d . . .
H6A H 0.1568 0.2062 -0.0868 0.052 Uiso 1 1 calc R . .
H6B H 0.0818 0.2062 0.0129 0.052 Uiso 1 1 calc R . .
C7 C 0.4426(3) 0.1994(3) 0.0214(3) 0.0567(11) Uani 1 1 d . . .
H7A H 0.5241 0.1936 -0.0118 0.068 Uiso 1 1 calc R . .
H7B H 0.4586 0.2108 0.0957 0.068 Uiso 1 1 calc R . .
C8 C 0.3839(3) 0.3122(3) 0.0127(3) 0.0548(11) Uani 1 1 d . . .
H8A H 0.4383 0.3903 0.0535 0.066 Uiso 1 1 calc R . .
H8B H 0.3809 0.3067 -0.0610 0.046(10) Uiso 1 1 calc R . .
C9 C 0.2503(4) 0.3416(4) 0.1679(3) 0.0666(12) Uani 1 1 d . . .
H9A H 0.1636 0.3453 0.1893 0.100 Uiso 1 1 calc R . .
H9B H 0.3018 0.4209 0.2069 0.100 Uiso 1 1 calc R . .
H9C H 0.2845 0.2726 0.1820 0.100 Uiso 1 1 calc R . .
Cl1' Cl 0.12933(9) 0.60294(8) 0.59114(8) 0.0591(3) Uani 1 1 d . . .
Cl2' Cl 0.41415(9) 0.28369(9) 0.40861(8) 0.0599(3) Uani 1 1 d . . .
O1' O 0.1464(2) 0.3868(2) 0.8353(2) 0.0455(7) Uani 1 1 d D . .
H2O H 0.0717(18) 0.380(3) 0.826(3) 0.055 Uiso 1 1 d D . .
C1' C 0.1846(3) 0.4576(3) 0.5866(3) 0.0412(9) Uani 1 1 d . . .
C2' C 0.1772(3) 0.3566(3) 0.4772(3) 0.0475(10) Uani 1 1 d . . .
H2'1 H 0.1086 0.2869 0.4653 0.057 Uiso 1 1 calc R . .
H2'2 H 0.1781 0.3902 0.4196 0.057 Uiso 1 1 calc R . .
C3' C 0.3058(3) 0.3288(3) 0.5080(3) 0.0449(10) Uani 1 1 d . . .
H3' H 0.2950 0.2661 0.5441 0.054 Uiso 1 1 calc R . .
C4' C 0.3302(3) 0.4612(3) 0.5877(3) 0.0426(9) Uani 1 1 d . . .
H4' H 0.3656 0.5198 0.5525 0.051 Uiso 1 1 calc R . .
C5' C 0.1981(3) 0.4612(3) 0.7757(3) 0.0393(9) Uani 1 1 d . . .
C6' C 0.1261(3) 0.4125(3) 0.6691(3) 0.0401(9) Uani 1 1 d . . .
H6'1 H 0.1176 0.3197 0.6432 0.048 Uiso 1 1 calc R . .
H6'2 H 0.0402 0.4375 0.6784 0.048 Uiso 1 1 calc R . .
C7' C 0.4027(3) 0.4917(3) 0.6906(3) 0.0486(10) Uani 1 1 d . . .
H7'1 H 0.4169 0.5839 0.7258 0.058 Uiso 1 1 calc R . .
H7'2 H 0.4860 0.4611 0.6779 0.058 Uiso 1 1 calc R . .
C8' C 0.3343(3) 0.4331(3) 0.7615(3) 0.0434(9) Uani 1 1 d . . .
H8'1 H 0.3805 0.4643 0.8305 0.052 Uiso 1 1 calc R . .
H8'2 H 0.3348 0.3411 0.7324 0.052 Uiso 1 1 calc R . .
C9' C 0.1901(4) 0.5992(3) 0.8359(3) 0.0553(11) Uani 1 1 d . . .
H9'1 H 0.1018 0.6122 0.8473 0.083 Uiso 1 1 calc R . .
H9'2 H 0.2257 0.6499 0.7959 0.083 Uiso 1 1 calc R . .
H9'3 H 0.2375 0.6244 0.9032 0.083 Uiso 1 1 calc R . .
Cl1" Cl 0.49004(8) 0.84351(8) 0.36466(7) 0.0500(3) Uani 1 1 d . . .
Cl2" Cl 0.17412(9) 1.05734(9) 0.61256(7) 0.0553(3) Uani 1 1 d . . .
O1" O 0.1071(2) 0.6276(2) 0.16665(19) 0.0529(8) Uani 1 1 d D . .
H3O H 0.136(3) 0.566(2) 0.132(3) 0.063 Uiso 1 1 d D . .
C1" C 0.3262(3) 0.8344(3) 0.3954(3) 0.0384(9) Uani 1 1 d . . .
C2" C 0.3058(3) 0.8486(3) 0.5089(3) 0.0453(10) Uani 1 1 d . . .
H2"1 H 0.3771 0.8969 0.5585 0.054 Uiso 1 1 calc R . .
H2"2 H 0.2761 0.7693 0.5199 0.054 Uiso 1 1 calc R . .
C3" C 0.2004(3) 0.9262(3) 0.4994(3) 0.0455(10) Uani 1 1 d . . .
H3" H 0.1198 0.8700 0.4723 0.055 Uiso 1 1 calc R . .
C4" C 0.2653(3) 0.9547(3) 0.4117(3) 0.0383(9) Uani 1 1 d . . .
H4" H 0.3306 1.0291 0.4415 0.046 Uiso 1 1 calc R . .
C5" C 0.1954(3) 0.7375(3) 0.2198(3) 0.0418(10) Uani 1 1 d . . .
C6" C 0.2516(3) 0.7186(3) 0.3157(3) 0.0423(10) Uani 1 1 d . . .
H6"1 H 0.1823 0.6877 0.3509 0.051 Uiso 1 1 calc R . .
H6"2 H 0.3077 0.6521 0.2922 0.051 Uiso 1 1 calc R . .
C7" C 0.1927(3) 0.9680(3) 0.3221(3) 0.0425(9) Uani 1 1 d . . .
H7"1 H 0.2522 0.9978 0.2788 0.051 Uiso 1 1 calc R . .
H7"2 H 0.1350 1.0321 0.3496 0.051 Uiso 1 1 calc R . .
C8" C 0.1158(3) 0.8444(3) 0.2536(3) 0.0448(10) Uani 1 1 d . . .
H8"1 H 0.0457 0.8229 0.2929 0.054 Uiso 1 1 calc R . .
H8"2 H 0.0791 0.8558 0.1912 0.054 Uiso 1 1 calc R . .
C9" C 0.2925(3) 0.7546(3) 0.1460(3) 0.0515(11) Uani 1 1 d . . .
H9"1 H 0.3428 0.6844 0.1274 0.077 Uiso 1 1 calc R . .
H9"2 H 0.3476 0.8333 0.1797 0.077 Uiso 1 1 calc R . .
H9"3 H 0.2502 0.7572 0.0829 0.077 Uiso 1 1 calc R . .

loop_
_atom_site_aniso_label
_atom_site_aniso_U_11
_atom_site_aniso_U_22
_atom_site_aniso_U_33
_atom_site_aniso_U_23
_atom_site_aniso_U_13
_atom_site_aniso_U_12
Cl1 0.0585(7) 0.0814(7) 0.0698(8) 0.0420(6) 0.0085(6) 0.0044(6)
Cl2 0.1164(11) 0.0932(8) 0.0613(8) 0.0241(6) 0.0273(7) 0.0657(7)
O1 0.0708(19) 0.0496(15) 0.0470(16) 0.0111(14) -0.0048(16) 0.0210(13)
C1 0.044(2) 0.046(2) 0.056(3) 0.024(2) 0.003(2) 0.0059(18)
C2 0.069(3) 0.049(2) 0.053(3) 0.016(2) -0.007(2) 0.013(2)
C3 0.065(3) 0.055(2) 0.050(3) 0.015(2) 0.011(2) 0.031(2)
C4 0.046(2) 0.055(2) 0.045(2) 0.0204(19) 0.005(2) 0.0212(19)
C5 0.048(2) 0.046(2) 0.038(2) 0.0141(18) 0.0003(19) 0.0121(19)
C6 0.032(2) 0.057(2) 0.043(2) 0.0174(19) 0.0040(18) 0.0076(18)
C7 0.040(2) 0.068(3) 0.062(3) 0.020(2) 0.013(2) 0.013(2)
C8 0.049(3) 0.055(2) 0.059(3) 0.020(2) 0.003(2) 0.0028(19)
C9 0.075(3) 0.073(3) 0.049(3) 0.014(2) -0.003(2) 0.024(2)
Cl1' 0.0494(6) 0.0564(6) 0.0802(8) 0.0329(5) 0.0014(6) 0.0136(5)
Cl2' 0.0474(6) 0.0753(7) 0.0578(7) 0.0222(5) 0.0187(5) 0.0120(5)
O1' 0.0343(14) 0.0558(15) 0.0485(16) 0.0209(13) 0.0038(14) 0.0058(13)
C1' 0.032(2) 0.042(2) 0.050(2) 0.0171(18) -0.0017(18) 0.0066(16)
C2' 0.034(2) 0.057(2) 0.056(3) 0.025(2) -0.0040(19) 0.0053(18)
C3' 0.038(2) 0.060(2) 0.044(2) 0.0251(19) 0.0150(18) 0.0138(18)
C4' 0.033(2) 0.048(2) 0.049(2) 0.0212(19) 0.0040(19) -0.0002(16)
C5' 0.032(2) 0.042(2) 0.046(2) 0.0164(19) 0.0045(18) 0.0087(16)
C6' 0.0248(19) 0.047(2) 0.049(2) 0.0171(18) 0.0025(18) 0.0047(16)
C7' 0.034(2) 0.061(2) 0.054(3) 0.024(2) -0.001(2) 0.0038(18)
C8' 0.035(2) 0.053(2) 0.043(2) 0.0171(19) -0.0012(18) 0.0097(17)
C9' 0.052(3) 0.053(2) 0.051(2) 0.006(2) 0.003(2) 0.0090(19)
Cl1" 0.0292(5) 0.0590(6) 0.0586(6) 0.0142(5) 0.0063(5) 0.0116(4)
Cl2" 0.0486(6) 0.0626(6) 0.0501(6) 0.0101(5) 0.0169(5) 0.0170(5)
O1" 0.0338(15) 0.0445(16) 0.0623(18) -0.0037(13) 0.0045(13) 0.0032(12)
C1" 0.0234(19) 0.044(2) 0.049(2) 0.0165(18) 0.0086(17) 0.0073(16)
C2" 0.037(2) 0.056(2) 0.049(3) 0.0265(19) 0.0022(19) 0.0074(18)
C3" 0.041(2) 0.050(2) 0.043(2) 0.0117(18) 0.0106(19) 0.0081(17)
C4" 0.030(2) 0.037(2) 0.045(2) 0.0098(17) 0.0018(18) 0.0067(15)
C5" 0.031(2) 0.044(2) 0.043(2) 0.0039(18) 0.0057(19) 0.0045(17)
C6" 0.029(2) 0.041(2) 0.052(2) 0.0094(18) 0.0074(19) 0.0069(16)
C7" 0.041(2) 0.041(2) 0.045(2) 0.0118(18) 0.0026(19) 0.0104(17)
C8" 0.037(2) 0.049(2) 0.048(2) 0.0143(19) 0.0024(19) 0.0115(18)
C9" 0.040(2) 0.058(2) 0.049(2) 0.0088(19) 0.009(2) 0.0048(18)

loop_
_atom_type_symbol
_atom_type_description
_atom_type_scat_dispersion_real
_atom_type_scat_dispersion_imag
_atom_type_scat_source
C C 0.0033 0.0016 'International Tables Vol C Tables 4.2.6.8 and 6.1.1.4'
H H 0.0000 0.0000 'International Tables Vol C Tables 4.2.6.8 and 6.1.1.4'
O O 0.0106 0.0060 'International Tables Vol C Tables 4.2.6.8 and 6.1.1.4'
Cl Cl 0.1484 0.1585 'International Tables Vol C Tables 4.2.6.8 and 6.1.1.4'

loop_
_geom_angle_atom_site_label_1
_geom_angle_atom_site_label_2
_geom_angle_atom_site_label_3
_geom_angle
_geom_angle_site_symmetry_1
_geom_angle_site_symmetry_3
C5 O1 H1O 116(3) . .
C2 C1 C4 89.0(3) . .
C2 C1 C6 113.9(3) . .
C4 C1 C6 113.1(3) . .
C2 C1 Cl1 115.0(2) . .
C4 C1 Cl1 114.0(3) . .
C6 C1 Cl1 110.5(2) . .
C3 C2 C1 86.7(3) . .
C3 C2 H2A 114.2 . .
C1 C2 H2A 114.2 . .
C3 C2 H2B 114.2 . .
C1 C2 H2B 114.2 . .
H2A C2 H2B 111.4 . .
C2 C3 C4 89.3(3) . .
C2 C3 Cl2 117.4(3) . .
C4 C3 Cl2 117.0(3) . .
C2 C3 H3 110.5 . .
C4 C3 H3 110.5 . .
Cl2 C3 H3 110.5 . .
C7 C4 C3 122.1(3) . .
C7 C4 C1 120.8(3) . .
C3 C4 C1 86.3(3) . .
C7 C4 H4 108.5 . .
C3 C4 H4 108.5 . .
C1 C4 H4 108.5 . .
O1 C5 C8 108.6(3) . .
O1 C5 C6 108.0(3) . .
C8 C5 C6 109.1(3) . .
O1 C5 C9 105.1(3) . .
C8 C5 C9 112.2(3) . .
C6 C5 C9 113.5(3) . .
C5 C6 C1 114.5(3) . .
C5 C6 H6A 108.6 . .
C1 C6 H6A 108.6 . .
C5 C6 H6B 108.6 . .
C1 C6 H6B 108.6 . .
H6A C6 H6B 107.6 . .
C4 C7 C8 110.1(3) . .
C4 C7 H7A 109.6 . .
C8 C7 H7A 109.6 . .
C4 C7 H7B 109.6 . .
C8 C7 H7B 109.6 . .
H7A C7 H7B 108.1 . .
C5 C8 C7 113.0(3) . .
C5 C8 H8A 109.0 . .
C7 C8 H8A 109.0 . .
C5 C8 H8B 109.0 . .
C7 C8 H8B 109.0 . .
H8A C8 H8B 107.8 . .
C5 C9 H9A 109.5 . .
C5 C9 H9B 109.5 . .
H9A C9 H9B 109.5 . .
C5 C9 H9C 109.5 . .
H9A C9 H9C 109.5 . .
H9B C9 H9C 109.5 . .
C5' O1' H2O 107(3) . .
C6' C1' C2' 114.5(3) . .
C6' C1' C4' 113.4(3) . .
C2' C1' C4' 88.3(3) . .
C6' C1' Cl1' 110.5(2) . .
C2' C1' Cl1' 114.7(3) . .
C4' C1' Cl1' 114.1(2) . .
C3' C2' C1' 86.1(3) . .
C3' C2' H2'1 114.3 . .
C1' C2' H2'1 114.3 . .
C3' C2' H2'2 114.3 . .
C1' C2' H2'2 114.3 . .
H2'1 C2' H2'2 111.5 . .
C4' C3' C2' 89.8(3) . .
C4' C3' Cl2' 117.6(2) . .
C2' C3' Cl2' 117.4(3) . .
C4' C3' H3' 110.2 . .
C2' C3' H3' 110.2 . .
Cl2' C3' H3' 110.2 . .
C7' C4' C3' 122.8(3) . .
C7' C4' C1' 118.6(3) . .
C3' C4' C1' 85.8(2) . .
C7' C4' H4' 109.2 . .
C3' C4' H4' 109.2 . .
C1' C4' H4' 109.2 . .
O1' C5' C9' 109.4(3) . .
O1' C5' C8' 104.8(3) . .
C9' C5' C8' 112.1(3) . .
O1' C5' C6' 107.7(3) . .
C9' C5' C6' 113.5(3) . .
C8' C5' C6' 109.0(3) . .
C1' C6' C5' 115.8(3) . .
C1' C6' H6'1 108.3 . .
C5' C6' H6'1 108.3 . .
C1' C6' H6'2 108.3 . .
C5' C6' H6'2 108.3 . .
H6'1 C6' H6'2 107.4 . .
C4' C7' C8' 112.3(3) . .
C4' C7' H7'1 109.1 . .
C8' C7' H7'1 109.1 . .
C4' C7' H7'2 109.1 . .
C8' C7' H7'2 109.1 . .
H7'1 C7' H7'2 107.9 . .
C7' C8' C5' 113.5(3) . .
C7' C8' H8'1 108.9 . .
C5' C8' H8'1 108.9 . .
C7' C8' H8'2 108.9 . .
C5' C8' H8'2 108.9 . .
H8'1 C8' H8'2 107.7 . .
C5' C9' H9'1 109.5 . .
C5' C9' H9'2 109.5 . .
H9'1 C9' H9'2 109.5 . .
C5' C9' H9'3 109.5 . .
H9'1 C9' H9'3 109.5 . .
H9'2 C9' H9'3 109.5 . .
C5" O1" H3O 117(3) . .
C6" C1" C2" 114.5(3) . .
C6" C1" C4" 112.9(3) . .
C2" C1" C4" 89.3(2) . .
C6" C1" Cl1" 109.9(2) . .
C2" C1" Cl1" 114.1(2) . .
C4" C1" Cl1" 114.9(2) . .
C1" C2" C3" 84.9(3) . .
C1" C2" H2"1 114.5 . .
C3" C2" H2"1 114.5 . .
C1" C2" H2"2 114.5 . .
C3" C2" H2"2 114.5 . .
H2"1 C2" H2"2 111.6 . .
C4" C3" C2" 89.9(3) . .
C4" C3" Cl2" 117.5(2) . .
C2" C3" Cl2" 117.6(3) . .
C4" C3" H3" 110.1 . .
C2" C3" H3" 110.1 . .
Cl2" C3" H3" 110.1 . .
C7" C4" C3" 121.9(3) . .
C7" C4" C1" 119.3(3) . .
C3" C4" C1" 85.7(2) . .
C7" C4" H4" 109.2 . .
C3" C4" H4" 109.2 . .
C1" C4" H4" 109.2 . .
O1" C5" C9" 109.3(3) . .
O1" C5" C8" 104.8(3) . .
C9" C5" C8" 112.3(3) . .
O1" C5" C6" 107.1(3) . .
C9" C5" C6" 113.3(3) . .
C8" C5" C6" 109.5(3) . .
C1" C6" C5" 115.7(3) . .
C1" C6" H6"1 108.3 . .
C5" C6" H6"1 108.3 . .
C1" C6" H6"2 108.3 . .
C5" C6" H6"2 108.3 . .
H6"1 C6" H6"2 107.4 . .
C4" C7" C8" 112.7(3) . .
C4" C7" H7"1 109.0 . .
C8" C7" H7"1 109.0 . .
C4" C7" H7"2 109.0 . .
C8" C7" H7"2 109.0 . .
H7"1 C7" H7"2 107.8 . .
C5" C8" C7" 112.0(3) . .
C5" C8" H8"1 109.2 . .
C7" C8" H8"1 109.2 . .
C5" C8" H8"2 109.2 . .
C7" C8" H8"2 109.2 . .
H8"1 C8" H8"2 107.9 . .
C5" C9" H9"1 109.5 . .
C5" C9" H9"2 109.5 . .
H9"1 C9" H9"2 109.5 . .
C5" C9" H9"3 109.5 . .
H9"1 C9" H9"3 109.5 . .
H9"2 C9" H9"3 109.5 . .

loop_
_geom_bond_atom_site_label_1
_geom_bond_atom_site_label_2
_geom_bond_distance
_geom_bond_site_symmetry_2
Cl1 C1 1.806(4) .
Cl2 C3 1.790(3) .
O1 C5 1.448(4) .
O1 H1O 0.811(18) .
C1 C2 1.528(5) .
C1 C4 1.537(5) .
C1 C6 1.538(5) .
C2 C3 1.528(5) .
C2 H2A 0.9900 .
C2 H2B 0.9900 .
C3 C4 1.530(5) .
C3 H3 1.0000 .
C4 C7 1.500(5) .
C4 H4 1.0000 .
C5 C8 1.519(5) .
C5 C6 1.521(5) .
C5 C9 1.530(5) .
C6 H6A 0.9900 .
C6 H6B 0.9900 .
C7 C8 1.536(5) .
C7 H7A 0.9900 .
C7 H7B 0.9900 .
C8 H8A 0.9900 .
C8 H8B 0.9900 .
C9 H9A 0.9800 .
C9 H9B 0.9800 .
C9 H9C 0.9800 .
Cl1' C1' 1.808(3) .
Cl2' C3' 1.781(3) .
O1' C5' 1.446(4) .
O1' H2O 0.797(18) .
C1' C6' 1.515(5) .
C1' C2' 1.540(5) .
C1' C4' 1.555(5) .
C2' C3' 1.531(5) .
C2' H2'1 0.9900 .
C2' H2'2 0.9900 .
C3' C4' 1.523(4) .
C3' H3' 1.0000 .
C4' C7' 1.510(5) .
C4' H4' 1.0000 .
C5' C9' 1.522(4) .
C5' C8' 1.529(5) .
C5' C6' 1.531(5) .
C6' H6'1 0.9900 .
C6' H6'2 0.9900 .
C7' C8' 1.515(5) .
C7' H7'1 0.9900 .
C7' H7'2 0.9900 .
C8' H8'1 0.9900 .
C8' H8'2 0.9900 .
C9' H9'1 0.9800 .
C9' H9'2 0.9800 .
C9' H9'3 0.9800 .
Cl1" C1" 1.812(3) .
Cl2" C3" 1.801(3) .
O1" C5" 1.445(4) .
O1" H3O 0.799(18) .
C1" C6" 1.526(4) .
C1" C2" 1.529(5) .
C1" C4" 1.536(4) .
C2" C3" 1.540(5) .
C2" H2"1 0.9900 .
C2" H2"2 0.9900 .
C3" C4" 1.511(5) .
C3" H3" 1.0000 .
C4" C7" 1.502(5) .
C4" H4" 1.0000 .
C5" C9" 1.507(5) .
C5" C8" 1.514(4) .
C5" C6" 1.529(5) .
C6" H6"1 0.9900 .
C6" H6"2 0.9900 .
C7" C8" 1.536(4) .
C7" H7"1 0.9900 .
C7" H7"2 0.9900 .
C8" H8"1 0.9900 .
C8" H8"2 0.9900 .
C9" H9"1 0.9800 .
C9" H9"2 0.9800 .
C9" H9"3 0.9800 .

loop_
_geom_hbond_atom_site_label_D
_geom_hbond_atom_site_label_H
_geom_hbond_atom_site_label_A
_geom_hbond_distance_DH
_geom_hbond_distance_HA
_geom_hbond_distance_DA
_geom_hbond_angle_DHA
_geom_hbond_site_symmetry_A
O1 H1O O1' 0.811(18) 1.916(19) 2.723(4) 173(4) 1_554
O1' H2O O1" 0.797(18) 1.91(2) 2.701(3) 169(4) 2_566
O1" H3O O1 0.799(18) 1.889(19) 2.684(3) 173(4) .
